data_4069857
loop_
_publ_author_name
'Takenaka, Yasumasa'
'Hou, Zhaomin'

_publ_section_title
;
 Lanthanide Terminal Hydride Complexes Bearing Two Sterically Demanding
 C5Me4SiMe3Ligands. Synthesis, Structure, and Reactivity
;
_journal_issue 17
_journal_name_full Organometallics
_journal_page_first 5196
_journal_paper_doi 10.1021/om900453j
_journal_volume 28
_journal_year 2009
_chemical_formula_sum 'C39 H58 N O Si2 Y'
_chemical_formula_weight 701.95
_chemical_name_systematic
; 
 ? 
;
_space_group_IT_number 2
_symmetry_cell_setting triclinic
_symmetry_space_group_name_Hall '-P 1'
_symmetry_space_group_name_H-M 'P -1'
_atom_sites_solution_hydrogens geom
_atom_sites_solution_primary direct
_atom_sites_solution_secondary difmap
_audit_creation_method SHELXL-97
_cell_angle_alpha 105.8260(10)
_cell_angle_beta 100.4490(10)
_cell_angle_gamma 108.5060(10)
_cell_formula_units_Z 2
_cell_length_a 11.4970(7)
_cell_length_b 13.5554(8)
_cell_length_c 14.0902(9)
_cell_measurement_temperature 173(1)
_cell_volume 1915.1(2)
_computing_cell_refinement 'Bruker SMART'
_computing_data_collection 'Bruker SMART'
_computing_data_reduction 'Bruker SHELXTL'
_computing_molecular_graphics 'Bruker SHELXTL'
_computing_publication_material 'Bruker SHELXTL'
_computing_structure_refinement 'SHELXL-97 (Sheldrick, 1997)'
_computing_structure_solution 'SHELXS-97 (Sheldrick, 1990)'
_diffrn_ambient_temperature 173(1)
_diffrn_measured_fraction_theta_full 0.983
_diffrn_measured_fraction_theta_max 0.983
_diffrn_measurement_device_type 'CCD area detector'
_diffrn_measurement_method 'phi and omega scans'
_diffrn_radiation_monochromator graphite
_diffrn_radiation_source 'fine-focus sealed tube'
_diffrn_radiation_type MoK\a
_diffrn_radiation_wavelength 0.71073
_diffrn_reflns_av_R_equivalents 0.0225
_diffrn_reflns_av_sigmaI/netI 0.0695
_diffrn_reflns_limit_h_max 8
_diffrn_reflns_limit_h_min -13
_diffrn_reflns_limit_k_max 15
_diffrn_reflns_limit_k_min -16
_diffrn_reflns_limit_l_max 16
_diffrn_reflns_limit_l_min -16
_diffrn_reflns_number 10012
_diffrn_reflns_theta_full 25.00
_diffrn_reflns_theta_max 25.00
_diffrn_reflns_theta_min 2.03
_exptl_absorpt_coefficient_mu 1.614
_exptl_absorpt_correction_T_max 0.928022
_exptl_absorpt_correction_T_min 0.731970
_exptl_absorpt_correction_type empirical
_exptl_crystal_colour red
_exptl_crystal_density_diffrn 1.217
_exptl_crystal_density_method 'not measured'
_exptl_crystal_description block
_exptl_crystal_F_000 748
_exptl_crystal_size_max 0.25
_exptl_crystal_size_mid 0.15
_exptl_crystal_size_min 0.15
_refine_diff_density_max 1.279
_refine_diff_density_min -0.457
_refine_diff_density_rms 0.080
_refine_ls_extinction_method none
_refine_ls_goodness_of_fit_ref 1.360
_refine_ls_hydrogen_treatment mixed
_refine_ls_matrix_type full
_refine_ls_number_parameters 377
_refine_ls_number_reflns 6641
_refine_ls_number_restraints 0
_refine_ls_restrained_S_all 1.360
_refine_ls_R_factor_all 0.0724
_refine_ls_R_factor_gt 0.0502
_refine_ls_shift/su_max 0.007
_refine_ls_shift/su_mean 0.000
_refine_ls_structure_factor_coef Fsqd
_refine_ls_weighting_details 'calc w=1/[\s^2^(Fo^2^)+(0.0392P)^2^+0.0000P] where P=(Fo^2^+2Fc^2^)/3'
_refine_ls_weighting_scheme calc
_refine_ls_wR_factor_gt 0.1168
_refine_ls_wR_factor_ref 0.1198
_reflns_number_gt 4850
_reflns_number_total 6641
_reflns_threshold_expression >2sigma(I)
_cod_data_source_file om900453j_si_002.cif
_cod_data_source_block Complex_3
_cod_depositor_comments
;
The following automatic conversions were performed:

'_symmetry_cell_setting' value 'Triclinic' changed to 'triclinic'
according to /home/saulius/struct/CIF-dictionaries/cif_core.dic
dictionary named 'cif_core.dic' version 2.4.2 from 2011-04-26.

Automatic conversion script
Id: cif_fix_values 1715 2011-07-08 13:25:40Z adriana 
;
_cod_original_sg_symbol_H-M P-1
_cod_database_code 4069857

loop_
_symmetry_equiv_pos_as_xyz
'x, y, z'
'-x, -y, -z'

loop_
_atom_site_label
_atom_site_type_symbol
_atom_site_fract_x
_atom_site_fract_y
_atom_site_fract_z
_atom_site_U_iso_or_equiv
_atom_site_adp_type
_atom_site_occupancy
_atom_site_symmetry_multiplicity
_atom_site_calc_flag
_atom_site_refinement_flags
Y1 Y 0.81147(4) 0.71526(4) 0.15906(3) 0.02599(14) Uani 1 1 d .
Si1 Si 1.11503(13) 0.68517(12) 0.33055(10) 0.0387(3) Uani 1 1 d .
Si2 Si 0.62919(12) 0.84194(11) -0.02360(10) 0.0362(3) Uani 1 1 d .
O1 O 0.6568(3) 0.6151(3) 0.5385(2) 0.0562(10) Uani 1 1 d .
N1 N 0.6295(3) 0.5608(3) 0.1253(2) 0.0264(8) Uani 1 1 d .
C1 C 1.0211(4) 0.6690(4) 0.1999(3) 0.0297(10) Uani 1 1 d .
C2 C 0.9245(4) 0.5717(4) 0.1178(3) 0.0298(10) Uani 1 1 d .
C3 C 0.9016(4) 0.5982(4) 0.0287(3) 0.0314(11) Uani 1 1 d .
C4 C 0.9824(4) 0.7098(4) 0.0505(3) 0.0329(11) Uani 1 1 d .
C5 C 1.0550(4) 0.7534(4) 0.1558(3) 0.0327(11) Uani 1 1 d .
C6 C 0.8637(4) 0.4575(4) 0.1205(4) 0.0413(12) Uani 1 1 d .
H6A H 0.7959 0.4546 0.1520 0.062 Uiso 1 1 calc R
H6B H 0.9270 0.4404 0.1598 0.062 Uiso 1 1 calc R
H6C H 0.8292 0.4042 0.0514 0.062 Uiso 1 1 calc R
C7 C 0.8124(4) 0.5154(4) -0.0762(3) 0.0445(13) Uani 1 1 d .
H7A H 0.8521 0.4671 -0.1058 0.067 Uiso 1 1 calc R
H7B H 0.7956 0.5548 -0.1208 0.067 Uiso 1 1 calc R
H7C H 0.7332 0.4720 -0.0682 0.067 Uiso 1 1 calc R
C8 C 1.0055(5) 0.7650(4) -0.0279(4) 0.0447(13) Uani 1 1 d .
H8A H 1.0139 0.8408 -0.0002 0.067 Uiso 1 1 calc R
H8B H 0.9345 0.7259 -0.0897 0.067 Uiso 1 1 calc R
H8C H 1.0829 0.7634 -0.0436 0.067 Uiso 1 1 calc R
C9 C 1.1680(4) 0.8648(4) 0.2034(4) 0.0453(13) Uani 1 1 d .
H9A H 1.2430 0.8560 0.1883 0.068 Uiso 1 1 calc R
H9B H 1.1833 0.8921 0.2768 0.068 Uiso 1 1 calc R
H9C H 1.1492 0.9169 0.1753 0.068 Uiso 1 1 calc R
C10 C 1.1084(5) 0.8020(4) 0.4337(4) 0.0545(15) Uani 1 1 d .
H10A H 1.1517 0.8711 0.4255 0.082 Uiso 1 1 calc R
H10B H 1.1497 0.8037 0.5001 0.082 Uiso 1 1 calc R
H10C H 1.0205 0.7913 0.4284 0.082 Uiso 1 1 calc R
C11 C 1.0588(5) 0.5581(5) 0.3646(4) 0.0609(16) Uani 1 1 d .
H11A H 0.9697 0.5374 0.3608 0.091 Uiso 1 1 calc R
H11B H 1.1078 0.5730 0.4335 0.091 Uiso 1 1 calc R
H11C H 1.0701 0.4984 0.3172 0.091 Uiso 1 1 calc R
C12 C 1.2858(5) 0.7153(5) 0.3361(4) 0.0596(16) Uani 1 1 d .
H12A H 1.2912 0.6570 0.2824 0.089 Uiso 1 1 calc R
H12B H 1.3321 0.7196 0.4020 0.089 Uiso 1 1 calc R
H12C H 1.3223 0.7849 0.3266 0.089 Uiso 1 1 calc R
C13 C 0.7120(4) 0.8510(3) 0.1076(3) 0.0277(10) Uani 1 1 d .
C14 C 0.6544(4) 0.8211(3) 0.1838(3) 0.0288(10) Uani 1 1 d .
C15 C 0.7504(4) 0.8682(3) 0.2801(3) 0.0320(11) Uani 1 1 d .
C16 C 0.8683(4) 0.9305(4) 0.2666(3) 0.0321(10) Uani 1 1 d .
C17 C 0.8448(4) 0.9208(3) 0.1621(3) 0.0307(10) Uani 1 1 d .
C18 C 0.5148(4) 0.7600(4) 0.1699(4) 0.0381(11) Uani 1 1 d .
H18A H 0.5058 0.7355 0.2269 0.057 Uiso 1 1 calc R
H18B H 0.4790 0.6967 0.1068 0.057 Uiso 1 1 calc R
H18C H 0.4702 0.8087 0.1669 0.057 Uiso 1 1 calc R
C19 C 0.7295(5) 0.8672(4) 0.3829(3) 0.0457(13) Uani 1 1 d .
H19A H 0.7061 0.9281 0.4126 0.068 Uiso 1 1 calc R
H19B H 0.8072 0.8745 0.4286 0.068 Uiso 1 1 calc R
H19C H 0.6620 0.7983 0.3728 0.068 Uiso 1 1 calc R
C20 C 0.9900(5) 1.0073(4) 0.3528(4) 0.0460(13) Uani 1 1 d .
H20A H 1.0612 1.0224 0.3249 0.069 Uiso 1 1 calc R
H20B H 1.0042 0.9724 0.4022 0.069 Uiso 1 1 calc R
H20C H 0.9819 1.0757 0.3860 0.069 Uiso 1 1 calc R
C21 C 0.9385(4) 0.9906(4) 0.1210(4) 0.0403(12) Uani 1 1 d .
H21A H 0.9368 1.0636 0.1386 0.060 Uiso 1 1 calc R
H21B H 0.9150 0.9566 0.0473 0.060 Uiso 1 1 calc R
H21C H 1.0233 0.9961 0.1509 0.060 Uiso 1 1 calc R
C22 C 0.6951(5) 0.7792(5) -0.1254(4) 0.0581(15) Uani 1 1 d .
H22A H 0.6976 0.7105 -0.1206 0.087 Uiso 1 1 calc R
H22B H 0.7804 0.8297 -0.1156 0.087 Uiso 1 1 calc R
H22C H 0.6413 0.7651 -0.1922 0.087 Uiso 1 1 calc R
C23 C 0.4535(4) 0.7598(4) -0.0656(4) 0.0518(14) Uani 1 1 d .
H23A H 0.4376 0.6872 -0.0618 0.078 Uiso 1 1 calc R
H23B H 0.4177 0.7526 -0.1354 0.078 Uiso 1 1 calc R
H23C H 0.4143 0.7970 -0.0213 0.078 Uiso 1 1 calc R
C24 C 0.6539(5) 0.9864(4) -0.0213(4) 0.0559(15) Uani 1 1 d .
H24A H 0.6048 0.9825 -0.0860 0.084 Uiso 1 1 calc R
H24B H 0.7432 1.0277 -0.0102 0.084 Uiso 1 1 calc R
H24C H 0.6263 1.0228 0.0335 0.084 Uiso 1 1 calc R
C25 C 0.6320(4) 0.5689(3) 0.2264(3) 0.0272(10) Uani 1 1 d .
C26 C 0.5247(4) 0.5464(4) 0.2642(3) 0.0358(11) Uani 1 1 d .
H26 H 0.4432 0.5202 0.2185 0.043 Uiso 1 1 calc R
C27 C 0.5369(4) 0.5620(4) 0.3657(4) 0.0411(12) Uani 1 1 d .
H27 H 0.4636 0.5453 0.3874 0.049 Uiso 1 1 calc R
C28 C 0.6571(5) 0.6025(4) 0.4380(3) 0.0384(12) Uani 1 1 d .
C29 C 0.7639(4) 0.6245(4) 0.4048(3) 0.0363(11) Uani 1 1 d .
H29 H 0.8449 0.6519 0.4516 0.044 Uiso 1 1 calc R
C30 C 0.7504(4) 0.6056(4) 0.2994(3) 0.0324(10) Uani 1 1 d .
H30 H 0.8237 0.6182 0.2775 0.039 Uiso 1 1 calc R
C31 C 0.5125(4) 0.4979(3) 0.0467(3) 0.0289(10) Uani 1 1 d .
H31 H 0.4475 0.4492 0.0620 0.035 Uiso 1 1 calc R
C32 C 0.7764(6) 0.6617(5) 0.6135(4) 0.0690(18) Uani 1 1 d .
H32A H 0.8272 0.6201 0.5936 0.104 Uiso 1 1 calc R
H32B H 0.7642 0.6594 0.6787 0.104 Uiso 1 1 calc R
H32C H 0.8196 0.7375 0.6198 0.104 Uiso 1 1 calc R
C34 C 0.3175(7) 0.6964(6) 0.6469(6) 0.092(2) Uiso 1 1 d .
C38 C 0.3703(7) 0.9009(6) 0.6955(5) 0.084(2) Uiso 1 1 d .
C35 C 0.4254(8) 0.7256(7) 0.6197(6) 0.103(2) Uiso 1 1 d .
C33 C 0.2835(9) 0.7949(8) 0.6917(7) 0.116(3) Uiso 1 1 d .
C39 C 0.1799(10) 0.7691(9) 0.7192(8) 0.145(4) Uiso 1 1 d .
C36 C 0.5258(9) 0.8391(8) 0.6188(7) 0.131(3) Uiso 1 1 d .
C37 C 0.4726(11) 0.9098(9) 0.6599(8) 0.151(4) Uiso 1 1 d .

loop_
_atom_site_aniso_label
_atom_site_aniso_U_11
_atom_site_aniso_U_22
_atom_site_aniso_U_33
_atom_site_aniso_U_23
_atom_site_aniso_U_13
_atom_site_aniso_U_12
Y1 0.0238(2) 0.0268(2) 0.0260(2) 0.00779(17) 0.00903(17) 0.00852(18)
Si1 0.0325(8) 0.0501(9) 0.0324(7) 0.0116(6) 0.0075(6) 0.0184(7)
Si2 0.0351(8) 0.0396(8) 0.0347(8) 0.0171(6) 0.0079(6) 0.0133(6)
O1 0.053(2) 0.084(3) 0.030(2) 0.0245(19) 0.0167(17) 0.019(2)
N1 0.024(2) 0.029(2) 0.0260(19) 0.0095(16) 0.0088(16) 0.0085(16)
C1 0.023(2) 0.033(3) 0.031(2) 0.008(2) 0.010(2) 0.009(2)
C2 0.022(2) 0.032(3) 0.036(3) 0.008(2) 0.013(2) 0.013(2)
C3 0.023(2) 0.038(3) 0.030(3) 0.003(2) 0.010(2) 0.013(2)
C4 0.025(2) 0.044(3) 0.035(3) 0.017(2) 0.015(2) 0.014(2)
C5 0.023(2) 0.035(3) 0.038(3) 0.009(2) 0.012(2) 0.010(2)
C6 0.035(3) 0.034(3) 0.055(3) 0.011(2) 0.016(2) 0.016(2)
C7 0.036(3) 0.050(3) 0.036(3) -0.001(2) 0.008(2) 0.017(3)
C8 0.052(3) 0.053(3) 0.040(3) 0.021(2) 0.026(3) 0.023(3)
C9 0.032(3) 0.042(3) 0.052(3) 0.014(2) 0.012(2) 0.005(2)
C10 0.061(4) 0.066(4) 0.034(3) 0.010(3) 0.013(3) 0.029(3)
C11 0.070(4) 0.070(4) 0.050(3) 0.030(3) 0.010(3) 0.034(3)
C12 0.040(3) 0.086(4) 0.046(3) 0.013(3) 0.004(3) 0.030(3)
C13 0.029(2) 0.026(2) 0.032(2) 0.012(2) 0.012(2) 0.012(2)
C14 0.030(3) 0.024(2) 0.037(3) 0.010(2) 0.016(2) 0.014(2)
C15 0.041(3) 0.027(3) 0.032(3) 0.010(2) 0.014(2) 0.017(2)
C16 0.036(3) 0.029(3) 0.029(3) 0.006(2) 0.010(2) 0.013(2)
C17 0.031(3) 0.024(2) 0.041(3) 0.012(2) 0.014(2) 0.012(2)
C18 0.033(3) 0.043(3) 0.047(3) 0.021(2) 0.019(2) 0.017(2)
C19 0.063(4) 0.044(3) 0.034(3) 0.012(2) 0.022(3) 0.024(3)
C20 0.047(3) 0.037(3) 0.039(3) 0.003(2) 0.004(2) 0.011(2)
C21 0.035(3) 0.036(3) 0.047(3) 0.017(2) 0.015(2) 0.007(2)
C22 0.058(4) 0.074(4) 0.036(3) 0.014(3) 0.009(3) 0.025(3)
C23 0.040(3) 0.052(3) 0.058(4) 0.026(3) 0.001(3) 0.013(3)
C24 0.052(3) 0.057(4) 0.065(4) 0.037(3) 0.009(3) 0.020(3)
C25 0.025(2) 0.023(2) 0.032(2) 0.0096(19) 0.009(2) 0.0071(19)
C26 0.027(3) 0.043(3) 0.035(3) 0.015(2) 0.011(2) 0.008(2)
C27 0.032(3) 0.049(3) 0.046(3) 0.020(2) 0.022(2) 0.011(2)
C28 0.045(3) 0.041(3) 0.031(3) 0.015(2) 0.016(2) 0.014(2)
C29 0.031(3) 0.043(3) 0.033(3) 0.015(2) 0.006(2) 0.013(2)
C30 0.026(3) 0.040(3) 0.034(3) 0.016(2) 0.013(2) 0.011(2)
C31 0.024(2) 0.028(2) 0.030(2) 0.009(2) 0.006(2) 0.0042(19)
C32 0.073(4) 0.103(5) 0.031(3) 0.025(3) 0.016(3) 0.033(4)

loop_
_atom_type_symbol
_atom_type_description
_atom_type_scat_dispersion_real
_atom_type_scat_dispersion_imag
_atom_type_scat_source
C C 0.0033 0.0016 'International Tables Vol C Tables 4.2.6.8 and 6.1.1.4'
H H 0.0000 0.0000 'International Tables Vol C Tables 4.2.6.8 and 6.1.1.4'
N N 0.0061 0.0033 'International Tables Vol C Tables 4.2.6.8 and 6.1.1.4'
O O 0.0106 0.0060 'International Tables Vol C Tables 4.2.6.8 and 6.1.1.4'
Si Si 0.0817 0.0704 'International Tables Vol C Tables 4.2.6.8 and 6.1.1.4'
Y Y -2.7962 3.5667 'International Tables Vol C Tables 4.2.6.8 and 6.1.1.4'

loop_
_geom_angle_atom_site_label_1
_geom_angle_atom_site_label_2
_geom_angle_atom_site_label_3
_geom_angle
_geom_angle_site_symmetry_1
N1 Y1 C13 101.38(12) .
N1 Y1 C14 83.21(12) .
C13 Y1 C14 31.59(12) .
N1 Y1 C2 85.22(12) .
C13 Y1 C2 151.12(13) .
C14 Y1 C2 168.17(13) .
N1 Y1 C3 91.87(13) .
C13 Y1 C3 120.64(13) .
C14 Y1 C3 147.48(13) .
C2 Y1 C3 30.51(13) .
N1 Y1 C15 98.83(13) .
C13 Y1 C15 51.83(13) .
C14 Y1 C15 30.85(13) .
C2 Y1 C15 155.61(13) .
C3 Y1 C15 167.95(14) .
N1 Y1 C17 131.89(12) .
C13 Y1 C17 31.43(12) .
C14 Y1 C17 51.17(13) .
C2 Y1 C17 138.94(13) .
C3 Y1 C17 117.46(14) .
C15 Y1 C17 50.80(13) .
N1 Y1 C1 110.33(12) .
C13 Y1 C1 146.99(13) .
C14 Y1 C1 158.94(13) .
C2 Y1 C1 31.35(12) .
C3 Y1 C1 51.14(13) .
C15 Y1 C1 128.36(13) .
C17 Y1 C1 117.78(13) .
N1 Y1 C16 129.55(13) .
C13 Y1 C16 51.63(13) .
C14 Y1 C16 51.03(13) .
C2 Y1 C16 140.54(13) .
C3 Y1 C16 137.75(14) .
C15 Y1 C16 30.88(13) .
C17 Y1 C16 30.43(12) .
C1 Y1 C16 109.54(13) .
N1 Y1 C5 135.87(12) .
C13 Y1 C5 116.56(13) .
C14 Y1 C5 140.74(13) .
C2 Y1 C5 50.68(13) .
C3 Y1 C5 50.29(13) .
C15 Y1 C5 121.78(13) .
C17 Y1 C5 90.14(13) .
C1 Y1 C5 30.84(13) .
C16 Y1 C5 92.96(13) .
N1 Y1 C4 121.59(13) .
C13 Y1 C4 104.21(13) .
C14 Y1 C4 135.73(13) .
C2 Y1 C4 50.57(13) .
C3 Y1 C4 30.47(13) .
C15 Y1 C4 137.80(14) .
C17 Y1 C4 89.95(13) .
C1 Y1 C4 51.04(13) .
C16 Y1 C4 107.29(14) .
C5 Y1 C4 30.42(13) .
N1 Y1 C30 54.32(12) .
C13 Y1 C30 126.51(12) .
C14 Y1 C30 94.95(13) .
C2 Y1 C30 80.20(13) .
C3 Y1 C30 108.18(13) .
C15 Y1 C30 82.74(13) .
C17 Y1 C30 132.59(13) .
C1 Y1 C30 81.26(13) .
C16 Y1 C30 103.93(13) .
C5 Y1 C30 110.66(13) .
C4 Y1 C30 129.27(13) .
C12 Si1 C11 106.1(3) .
C12 Si1 C10 108.1(2) .
C11 Si1 C10 107.5(3) .
C12 Si1 C1 110.1(2) .
C11 Si1 C1 113.7(2) .
C10 Si1 C1 111.1(2) .
C23 Si2 C22 107.3(2) .
C23 Si2 C24 107.5(2) .
C22 Si2 C24 107.4(3) .
C23 Si2 C13 113.3(2) .
C22 Si2 C13 112.5(2) .
C24 Si2 C13 108.6(2) .
C28 O1 C32 117.1(4) .
C25 N1 C31 118.6(3) .
C25 N1 Y1 98.9(2) .
C31 N1 Y1 137.5(3) .
C5 C1 C2 105.8(4) .
C5 C1 Si1 122.5(3) .
C2 C1 Si1 130.6(3) .
C5 C1 Y1 75.1(2) .
C2 C1 Y1 73.5(2) .
Si1 C1 Y1 125.76(19) .
C3 C2 C1 108.5(4) .
C3 C2 C6 123.6(4) .
C1 C2 C6 127.7(4) .
C3 C2 Y1 75.0(2) .
C1 C2 Y1 75.1(2) .
C6 C2 Y1 119.9(3) .
C2 C3 C4 109.1(4) .
C2 C3 C7 124.4(4) .
C4 C3 C7 126.3(4) .
C2 C3 Y1 74.5(2) .
C4 C3 Y1 76.4(2) .
C7 C3 Y1 119.9(3) .
C5 C4 C3 107.2(4) .
C5 C4 C8 125.8(4) .
C3 C4 C8 126.0(4) .
C5 C4 Y1 74.2(2) .
C3 C4 Y1 73.2(2) .
C8 C4 Y1 126.9(3) .
C4 C5 C1 109.3(4) .
C4 C5 C9 122.6(4) .
C1 C5 C9 127.0(4) .
C4 C5 Y1 75.3(2) .
C1 C5 Y1 74.1(2) .
C9 C5 Y1 126.4(3) .
C2 C6 H6A 109.5 .
C2 C6 H6B 109.5 .
H6A C6 H6B 109.5 .
C2 C6 H6C 109.5 .
H6A C6 H6C 109.5 .
H6B C6 H6C 109.5 .
C3 C7 H7A 109.5 .
C3 C7 H7B 109.5 .
H7A C7 H7B 109.5 .
C3 C7 H7C 109.5 .
H7A C7 H7C 109.5 .
H7B C7 H7C 109.5 .
C4 C8 H8A 109.5 .
C4 C8 H8B 109.5 .
H8A C8 H8B 109.5 .
C4 C8 H8C 109.5 .
H8A C8 H8C 109.5 .
H8B C8 H8C 109.5 .
C5 C9 H9A 109.5 .
C5 C9 H9B 109.5 .
H9A C9 H9B 109.5 .
C5 C9 H9C 109.5 .
H9A C9 H9C 109.5 .
H9B C9 H9C 109.5 .
Si1 C10 H10A 109.5 .
Si1 C10 H10B 109.5 .
H10A C10 H10B 109.5 .
Si1 C10 H10C 109.5 .
H10A C10 H10C 109.5 .
H10B C10 H10C 109.5 .
Si1 C11 H11A 109.5 .
Si1 C11 H11B 109.5 .
H11A C11 H11B 109.5 .
Si1 C11 H11C 109.5 .
H11A C11 H11C 109.5 .
H11B C11 H11C 109.5 .
Si1 C12 H12A 109.5 .
Si1 C12 H12B 109.5 .
H12A C12 H12B 109.5 .
Si1 C12 H12C 109.5 .
H12A C12 H12C 109.5 .
H12B C12 H12C 109.5 .
C14 C13 C17 106.0(4) .
C14 C13 Si2 127.9(3) .
C17 C13 Si2 123.7(3) .
C14 C13 Y1 74.6(2) .
C17 C13 Y1 75.6(2) .
Si2 C13 Y1 128.96(19) .
C15 C14 C13 108.7(4) .
C15 C14 C18 123.6(4) .
C13 C14 C18 127.5(4) .
C15 C14 Y1 75.2(2) .
C13 C14 Y1 73.8(2) .
C18 C14 Y1 121.6(3) .
C14 C15 C16 108.2(4) .
C14 C15 C19 126.3(4) .
C16 C15 C19 125.0(4) .
C14 C15 Y1 73.9(2) .
C16 C15 Y1 75.5(2) .
C19 C15 Y1 123.2(3) .
C17 C16 C15 107.9(4) .
C17 C16 C20 126.3(4) .
C15 C16 C20 125.2(4) .
C17 C16 Y1 74.1(2) .
C15 C16 Y1 73.7(2) .
C20 C16 Y1 125.3(3) .
C16 C17 C13 109.2(4) .
C16 C17 C21 123.8(4) .
C13 C17 C21 126.0(4) .
C16 C17 Y1 75.5(2) .
C13 C17 Y1 73.0(2) .
C21 C17 Y1 126.8(3) .
C14 C18 H18A 109.5 .
C14 C18 H18B 109.5 .
H18A C18 H18B 109.5 .
C14 C18 H18C 109.5 .
H18A C18 H18C 109.5 .
H18B C18 H18C 109.5 .
C15 C19 H19A 109.5 .
C15 C19 H19B 109.5 .
H19A C19 H19B 109.5 .
C15 C19 H19C 109.5 .
H19A C19 H19C 109.5 .
H19B C19 H19C 109.5 .
C16 C20 H20A 109.5 .
C16 C20 H20B 109.5 .
H20A C20 H20B 109.5 .
C16 C20 H20C 109.5 .
H20A C20 H20C 109.5 .
H20B C20 H20C 109.5 .
C17 C21 H21A 109.5 .
C17 C21 H21B 109.5 .
H21A C21 H21B 109.5 .
C17 C21 H21C 109.5 .
H21A C21 H21C 109.5 .
H21B C21 H21C 109.5 .
Si2 C22 H22A 109.5 .
Si2 C22 H22B 109.5 .
H22A C22 H22B 109.5 .
Si2 C22 H22C 109.5 .
H22A C22 H22C 109.5 .
H22B C22 H22C 109.5 .
Si2 C23 H23A 109.5 .
Si2 C23 H23B 109.5 .
H23A C23 H23B 109.5 .
Si2 C23 H23C 109.5 .
H23A C23 H23C 109.5 .
H23B C23 H23C 109.5 .
Si2 C24 H24A 109.5 .
Si2 C24 H24B 109.5 .
H24A C24 H24B 109.5 .
Si2 C24 H24C 109.5 .
H24A C24 H24C 109.5 .
H24B C24 H24C 109.5 .
N1 C25 C30 118.5(4) .
N1 C25 C26 126.0(4) .
C30 C25 C26 115.5(4) .
N1 C25 Y1 52.45(19) .
C30 C25 Y1 74.6(2) .
C26 C25 Y1 148.8(3) .
C27 C26 C25 121.9(4) .
C27 C26 H26 119.0 .
C25 C26 H26 119.0 .
C26 C27 C28 121.4(4) .
C26 C27 H27 119.3 .
C28 C27 H27 119.3 .
C29 C28 O1 125.4(4) .
C29 C28 C27 118.7(4) .
O1 C28 C27 115.9(4) .
C28 C29 C30 119.6(4) .
C28 C29 H29 120.2 .
C30 C29 H29 120.2 .
C25 C30 C29 122.8(4) .
C25 C30 Y1 77.1(2) .
C29 C30 Y1 142.7(3) .
C25 C30 H30 118.6 .
C29 C30 H30 118.6 .
Y1 C30 H30 53.3 .
C31 C31 N1 125.5(5) 2_665
C31 C31 H31 117.2 2_665
N1 C31 H31 117.2 .
O1 C32 H32A 109.5 .
O1 C32 H32B 109.5 .
H32A C32 H32B 109.5 .
O1 C32 H32C 109.5 .
H32A C32 H32C 109.5 .
H32B C32 H32C 109.5 .
C35 C34 C33 112.4(8) .
C33 C38 C37 121.6(8) .
C34 C35 C36 135.8(8) .
C39 C33 C38 130.8(9) .
C39 C33 C34 113.8(9) .
C38 C33 C34 115.4(8) .
C37 C36 C35 99.2(9) .
C36 C37 C38 135.6(11) .

loop_
_geom_bond_atom_site_label_1
_geom_bond_atom_site_label_2
_geom_bond_distance
_geom_bond_site_symmetry_2
Y1 N1 2.302(3) .
Y1 C13 2.642(4) .
Y1 C14 2.653(4) .
Y1 C2 2.660(4) .
Y1 C3 2.666(4) .
Y1 C15 2.670(4) .
Y1 C17 2.676(4) .
Y1 C1 2.681(4) .
Y1 C16 2.693(4) .
Y1 C5 2.693(4) .
Y1 C4 2.707(4) .
Y1 C30 2.838(4) .
Si1 C12 1.856(5) .
Si1 C11 1.864(5) .
Si1 C10 1.867(5) .
Si1 C1 1.874(4) .
Si2 C23 1.858(5) .
Si2 C22 1.869(5) .
Si2 C24 1.877(5) .
Si2 C13 1.872(4) .
O1 C28 1.380(5) .
O1 C32 1.402(6) .
N1 C25 1.393(5) .
N1 C31 1.407(5) .
C1 C5 1.429(6) .
C1 C2 1.443(6) .
C2 C3 1.401(6) .
C2 C6 1.497(6) .
C3 C4 1.413(6) .
C3 C7 1.520(6) .
C4 C5 1.417(6) .
C4 C8 1.510(6) .
C5 C9 1.518(6) .
C6 H6A 0.9600 .
C6 H6B 0.9600 .
C6 H6C 0.9600 .
C7 H7A 0.9600 .
C7 H7B 0.9600 .
C7 H7C 0.9600 .
C8 H8A 0.9600 .
C8 H8B 0.9600 .
C8 H8C 0.9600 .
C9 H9A 0.9600 .
C9 H9B 0.9600 .
C9 H9C 0.9600 .
C10 H10A 0.9600 .
C10 H10B 0.9600 .
C10 H10C 0.9600 .
C11 H11A 0.9600 .
C11 H11B 0.9600 .
C11 H11C 0.9600 .
C12 H12A 0.9600 .
C12 H12B 0.9600 .
C12 H12C 0.9600 .
C13 C14 1.441(6) .
C13 C17 1.441(6) .
C14 C15 1.416(6) .
C14 C18 1.502(6) .
C15 C16 1.428(6) .
C15 C19 1.514(6) .
C16 C17 1.409(6) .
C16 C20 1.512(6) .
C17 C21 1.507(6) .
C18 H18A 0.9600 .
C18 H18B 0.9600 .
C18 H18C 0.9600 .
C19 H19A 0.9600 .
C19 H19B 0.9600 .
C19 H19C 0.9600 .
C20 H20A 0.9600 .
C20 H20B 0.9600 .
C20 H20C 0.9600 .
C21 H21A 0.9600 .
C21 H21B 0.9600 .
C21 H21C 0.9600 .
C22 H22A 0.9600 .
C22 H22B 0.9600 .
C22 H22C 0.9600 .
C23 H23A 0.9600 .
C23 H23B 0.9600 .
C23 H23C 0.9600 .
C24 H24A 0.9600 .
C24 H24B 0.9600 .
C24 H24C 0.9600 .
C25 C30 1.393(6) .
C25 C26 1.410(6) .
C26 C27 1.361(6) .
C26 H26 0.9300 .
C27 C28 1.397(6) .
C27 H27 0.9300 .
C28 C29 1.366(6) .
C29 C30 1.407(6) .
C29 H29 0.9300 .
C30 H30 0.9300 .
C31 C31 1.315(8) 2_665
C31 H31 0.9300 .
C32 H32A 0.9600 .
C32 H32B 0.9600 .
C32 H32C 0.9600 .
C34 C35 1.336(10) .
C34 C33 1.515(10) .
C38 C33 1.446(10) .
C38 C37 1.344(11) .
C35 C36 1.609(11) .
C33 C39 1.291(12) .
C36 C37 1.350(12) .
